data_7243140
loop_
_publ_author_name
'Ying, Jun'
'Sun, Chenxi'
'Jin, Liang'
'Tian, Aixiang'
'Wang, Xiuli'

_publ_section_title
;
 Five compounds based on [TeMo6O24]6&#x2212; and [\b-Mo8O26]4&#x2212;
 anions synthesized by using different symmetrical and asymmetric N-donor
 ligands
;
_journal_issue 31
_journal_name_full CrystEngComm
_journal_page_first 5385
_journal_page_last 5396
_journal_paper_doi 10.1039/D1CE00775K
_journal_volume 23
_journal_year 2021
_chemical_formula_moiety 'C26 H38 Cu4 Mo6 N12 O30 Te, Cu H4 Mo6 O26 Te'
_chemical_formula_sum 'C26 H42 Cu5 Mo12 N12 O56 Te2'
_chemical_formula_weight 3142.89
_space_group_crystal_system triclinic
_space_group_IT_number 2
_space_group_name_Hall '-P 1'
_space_group_name_H-M_alt 'P -1'
_atom_sites_solution_hydrogens mixed
_atom_sites_solution_primary dual
_audit_creation_date 2021-04-12
_audit_creation_method
;
Olex2 1.3
(compiled 2020.11.12 svn.r5f609507 for OlexSys, GUI svn.r6272)
;
_audit_update_record
;
2021-04-12 deposited with the CCDC.	2021-06-30 downloaded from the CCDC.
;
_cell_angle_alpha 77.836(2)
_cell_angle_beta 72.274(2)
_cell_angle_gamma 85.532(2)
_cell_formula_units_Z 1
_cell_length_a 11.1044(14)
_cell_length_b 11.8366(15)
_cell_length_c 13.6033(17)
_cell_measurement_reflns_used 4308
_cell_measurement_temperature 296.15
_cell_measurement_theta_max 28.35
_cell_measurement_theta_min 2.52
_cell_volume 1664.7(4)
_computing_cell_refinement 'SAINT V8.18C (?, 2016)'
_computing_data_reduction 'SAINT V8.18C (?, 2016)'
_computing_molecular_graphics 'Olex2 1.3 (Dolomanov et al., 2009)'
_computing_publication_material 'Olex2 1.3 (Dolomanov et al., 2009)'
_computing_structure_refinement 'SHELXL 2018/3 (Sheldrick, 2015)'
_computing_structure_solution 'SHELXT 2014/5 (Sheldrick, 2014)'
_diffrn_ambient_temperature 296.15
_diffrn_measured_fraction_theta_full 0.999
_diffrn_measured_fraction_theta_max 0.988
_diffrn_measurement_device_type 'Bruker APEX-II CCD'
_diffrn_measurement_method '\f and \w scans'
_diffrn_radiation_monochromator graphite
_diffrn_radiation_type MoK\a
_diffrn_radiation_wavelength 0.71073
_diffrn_reflns_av_R_equivalents 0.0205
_diffrn_reflns_av_unetI/netI 0.0486
_diffrn_reflns_Laue_measured_fraction_full 0.999
_diffrn_reflns_Laue_measured_fraction_max 0.988
_diffrn_reflns_limit_h_max 14
_diffrn_reflns_limit_h_min -14
_diffrn_reflns_limit_k_max 14
_diffrn_reflns_limit_k_min -15
_diffrn_reflns_limit_l_max 7
_diffrn_reflns_limit_l_min -18
_diffrn_reflns_number 11917
_diffrn_reflns_point_group_measured_fraction_full 0.999
_diffrn_reflns_point_group_measured_fraction_max 0.988
_diffrn_reflns_theta_full 25.242
_diffrn_reflns_theta_max 28.361
_diffrn_reflns_theta_min 1.760
_diffrn_source_current 30.0
_diffrn_source_power 1.2
_diffrn_source_voltage 40.0
_diffrn_standards_number 0
_exptl_absorpt_coefficient_mu 4.722
_exptl_absorpt_correction_T_max 0.492
_exptl_absorpt_correction_T_min 0.424
_exptl_absorpt_correction_type multi-scan
_exptl_absorpt_process_details
;
SADABS-2008/1 (Bruker,2008) was used for absorption correction.
wR2(int) was 0.0850 before and 0.0297 after correction.
The Ratio of minimum to maximum transmission is 0.7786.
The \l/2 correction factor is 0.0015.
;
_exptl_crystal_colour blue
_exptl_crystal_colour_primary blue
_exptl_crystal_density_diffrn 3.135
_exptl_crystal_description block
_exptl_crystal_F_000 1483
_exptl_crystal_size_max 0.19
_exptl_crystal_size_mid 0.17
_exptl_crystal_size_min 0.15
_refine_diff_density_max 1.940
_refine_diff_density_min -1.529
_refine_diff_density_rms 0.206
_refine_ls_extinction_method none
_refine_ls_goodness_of_fit_ref 1.017
_refine_ls_hydrogen_treatment constr
_refine_ls_matrix_type full
_refine_ls_number_parameters 519
_refine_ls_number_reflns 8236
_refine_ls_number_restraints 2
_refine_ls_restrained_S_all 7.090
_refine_ls_R_factor_all 0.0589
_refine_ls_R_factor_gt 0.0361
_refine_ls_shift/su_max 0.001
_refine_ls_shift/su_mean 0.000
_refine_ls_structure_factor_coef Fsqd
_refine_ls_weighting_details 'w=1/[\s^2^(Fo^2^)+(0.0394P)^2^+2.5545P] where P=(Fo^2^+2Fc^2^)/3'
_refine_ls_weighting_scheme calc
_refine_ls_wR_factor_gt 0.0785
_refine_ls_wR_factor_ref 0.0877
_reflns_Friedel_coverage 0.000
_reflns_number_gt 6236
_reflns_number_total 8236
_reflns_threshold_expression 'I > 2\s(I)'
_cod_data_source_file d1ce00775k2.cif
_cod_data_source_block 2_CCDC4
_cod_depositor_comments 'Adding full bibliography for 7243136--7243140.cif.'
_cod_database_code 7243140
_shelx_shelxl_version_number 2018/3
_shelx_space_group_comment
;
The symmetry employed for this shelxl refinement is uniquely defined
by the following loop, which should always be used as a source of
symmetry information in preference to the above space-group names.
They are only intended as comments.
;
_olex2_refinement_description
;
1. Fixed Uiso
 At 1.2 times of:
  All C(H) groups, All C(H,H) groups, All N(H) groups
 At 1.5 times of:
  All O(H,H) groups
2. Restrained distances
 O1-O1_$1
 2.8 with sigma of 0.01
 Cu2-H2Wa \\sim Cu2-H2Wb
 with sigma of 0.02
3.a Free rotating group:
 O2W(H2Wa,H2Wb)
3.b Rotating group:
 O1W(H1Wa,H1Wb), O3W(H3Wa,H3Wb)
3.c Ternary CH refined with riding coordinates:
 N1(H1)
3.d Secondary CH2 refined with riding coordinates:
 C8(H8a,H8b), C9(H9a,H9b), C10(H10a,H10b)
3.e Aromatic/amide H refined with riding coordinates:
 C12(H12), C2(H2), C3(H3), C7(H7), C5(H5), C1(H1a), C13(H13), C11(H11)
;
_smtbx_masks_void_probe_radius 1.2
_smtbx_masks_void_truncation_radius 1.2
_olex2_submission_special_instructions 'No special instructions were received'

loop_
_space_group_symop_operation_xyz
'x, y, z'
'-x, -y, -z'

loop_
_atom_site_label
_atom_site_type_symbol
_atom_site_fract_x
_atom_site_fract_y
_atom_site_fract_z
_atom_site_U_iso_or_equiv
_atom_site_adp_type
_atom_site_occupancy
_atom_site_site_symmetry_order
_atom_site_calc_flag
_atom_site_refinement_flags_posn
_atom_site_refinement_flags_adp
_atom_site_refinement_flags_occupancy
_atom_site_disorder_assembly
_atom_site_disorder_group
Te1 Te 1.000000 0.500000 0.500000 0.00943(10) Uani 1 2 d S . P . .
Te2 Te 0.500000 0.500000 1.000000 0.01033(10) Uani 1 2 d S . P . .
Mo4 Mo 0.29582(4) 0.67237(4) 0.91121(4) 0.01428(11) Uani 1 1 d . . . . .
Mo6 Mo 0.68945(4) 0.61470(4) 1.08895(4) 0.01358(11) Uani 1 1 d . . . . .
Mo3 Mo 0.81469(4) 0.65821(4) 0.37822(4) 0.01378(10) Uani 1 1 d . . . . .
Mo2 Mo 0.80643(4) 0.37455(4) 0.41825(4) 0.01347(11) Uani 1 1 d . . . . .
Mo5 Mo 0.48225(4) 0.77894(4) 1.00616(4) 0.01435(11) Uani 1 1 d . . . . .
Mo1 Mo 0.98274(4) 0.21484(4) 0.55007(4) 0.01515(11) Uani 1 1 d . . . . .
Cu1 Cu 0.49884(6) 0.68231(6) 0.56449(6) 0.01503(15) Uani 1 1 d . . . . .
Cu3 Cu 1.000000 0.500000 1.000000 0.0171(2) Uani 1 2 d S . P . .
Cu2 Cu 0.65615(6) 0.48073(6) 0.69698(6) 0.01820(16) Uani 1 1 d D . . . .
O5 O 1.0021(3) 0.3788(3) 0.4237(3) 0.0123(8) Uani 1 1 d . . . . .
O6 O 0.8213(3) 0.5108(3) 0.5168(3) 0.0118(8) Uani 1 1 d . . . . .
O20 O 0.5122(3) 0.4088(3) 0.8945(3) 0.0141(8) Uani 1 1 d . . . . .
O21 O 0.6794(3) 0.4998(3) 0.9812(3) 0.0130(8) Uani 1 1 d . . . . .
O17 O 0.3067(3) 0.7390(3) 1.0234(3) 0.0167(8) Uani 1 1 d . . . . .
O18 O 0.4969(3) 0.6471(3) 0.9066(3) 0.0135(8) Uani 1 1 d . . . . .
O10 O 0.8470(3) 0.5176(3) 0.3196(3) 0.0162(8) Uani 1 1 d . . . . .
O7 O 1.0182(3) 0.6221(3) 0.3779(3) 0.0131(8) Uani 1 1 d . . . . .
O9 O 0.6408(3) 0.3860(3) 0.4639(3) 0.0183(9) Uani 1 1 d . . . . .
O4 O 0.8138(3) 0.2637(3) 0.5444(3) 0.0173(8) Uani 1 1 d . . . . .
O14 O 0.3353(3) 0.5491(3) 0.8224(3) 0.0164(8) Uani 1 1 d . . . . .
O2 O 1.1570(3) 0.2460(3) 0.5364(3) 0.0179(9) Uani 1 1 d . . . . .
O1W O 0.6292(4) 0.3225(3) 0.6924(3) 0.0218(9) Uani 1 1 d . . . . .
H1WA H 0.697376 0.294169 0.656071 0.033 Uiso 1 1 d R U . . .
H1WB H 0.615924 0.280757 0.754104 0.033 Uiso 1 1 d R U . . .
O25 O 0.5097(3) 0.5312(3) 0.6496(3) 0.0178(8) Uani 1 1 d . . . . .
O23 O 0.6500(3) 0.6756(4) 1.1963(3) 0.0210(9) Uani 1 1 d . . . . .
O19 O 0.6605(3) 0.7387(3) 0.9876(3) 0.0182(9) Uani 1 1 d . . . . .
O22 O 0.8540(3) 0.6014(3) 1.0477(3) 0.0209(9) Uani 1 1 d . . . . .
O2W O 0.7899(4) 0.4322(3) 0.7699(3) 0.0210(9) Uani 1 1 d G . . . .
H2WA H 0.853024 0.403556 0.728859 0.032 Uiso 1 1 d DG U . . .
H2WB H 0.762400 0.376595 0.821344 0.032 Uiso 1 1 d DG U . . .
O24 O 0.4460(4) 0.8321(3) 1.1190(3) 0.0225(9) Uani 1 1 d . . . . .
O3W O 0.9735(4) 0.5264(4) 0.8594(3) 0.0244(10) Uani 1 1 d . . . . .
H3WA H 1.032920 0.493511 0.818143 0.037 Uiso 1 1 d R U . . .
H3WB H 0.906870 0.491719 0.863834 0.037 Uiso 1 1 d R U . . .
O11 O 0.8552(4) 0.7527(4) 0.2597(3) 0.0266(10) Uani 1 1 d . . . . .
O13 O 0.3271(4) 0.7859(4) 0.8082(4) 0.0271(10) Uani 1 1 d . . . . .
O8 O 0.8375(4) 0.2859(4) 0.3314(4) 0.0259(10) Uani 1 1 d . . . . .
O12 O 0.6513(3) 0.6563(4) 0.4232(3) 0.0203(9) Uani 1 1 d . . . . .
O3 O 0.9354(4) 0.1344(4) 0.6749(4) 0.0298(10) Uani 1 1 d . . . . .
O16 O 0.5019(4) 0.8936(4) 0.9053(4) 0.0266(10) Uani 1 1 d . . . . .
N3 N 0.6736(4) 0.6459(4) 0.6929(4) 0.0148(10) Uani 1 1 d . . . . .
N4 N 0.7330(4) 0.8073(4) 0.7146(4) 0.0162(10) Uani 1 1 d . . . . .
N1 N 0.5526(4) 1.1648(4) 0.5060(4) 0.0175(10) Uani 1 1 d . . . . .
H1 H 0.478620 1.128319 0.501548 0.021 Uiso 1 1 calc R U . . .
N2 N 0.6157(4) 0.7348(4) 0.6397(4) 0.0161(10) Uani 1 1 d . . . . .
N5 N 0.9214(5) 0.9285(4) 0.9165(4) 0.0226(11) Uani 1 1 d . . . . .
C12 C 0.8430(6) 0.8991(5) 1.0846(5) 0.0213(12) Uani 1 1 d . . . . .
H12 H 0.827284 0.865328 1.155415 0.026 Uiso 1 1 calc R U . . .
C4 C 0.6239(5) 0.9501(5) 0.6044(5) 0.0171(12) Uani 1 1 d . . . . .
C6 C 0.6536(5) 0.8317(5) 0.6536(4) 0.0158(11) Uani 1 1 d . . . . .
C2 C 0.5154(5) 1.1321(5) 0.6126(5) 0.0202(12) Uani 1 1 d . . . . .
H2 H 0.465692 1.182865 0.652691 0.024 Uiso 1 1 calc R U . . .
C3 C 0.5487(5) 1.0265(5) 0.6634(5) 0.0224(13) Uani 1 1 d . . . . .
H3 H 0.521198 1.006346 0.736509 0.027 Uiso 1 1 calc R U . . .
C7 C 0.7420(5) 0.6918(5) 0.7359(5) 0.0184(12) Uani 1 1 d . . . . .
H7 H 0.790804 0.649948 0.776246 0.022 Uiso 1 1 calc R U . . .
C5 C 0.6686(5) 0.9862(5) 0.4955(5) 0.0206(13) Uani 1 1 d . . . . .
H5 H 0.722710 0.938967 0.454161 0.025 Uiso 1 1 calc R U . . .
C8 C 0.7975(5) 0.8886(5) 0.7496(5) 0.0191(12) Uani 1 1 d . . . . .
H8A H 0.739617 0.915241 0.809810 0.023 Uiso 1 1 calc R U . . .
H8B H 0.825304 0.955164 0.693435 0.023 Uiso 1 1 calc R U . . .
C1 C 0.6310(5) 1.0933(5) 0.4500(5) 0.0229(13) Uani 1 1 d . . . . .
H1A H 0.661369 1.117100 0.377310 0.027 Uiso 1 1 calc R U . . .
C13 C 0.9240(6) 0.8604(5) 1.0061(6) 0.0275(14) Uani 1 1 d . . . . .
H13 H 0.975459 0.795070 1.012528 0.033 Uiso 1 1 calc R U . . .
C9 C 0.9100(6) 0.8279(6) 0.7791(5) 0.0256(14) Uani 1 1 d . . . . .
H9A H 0.963567 0.797075 0.719549 0.031 Uiso 1 1 calc R U . . .
H9B H 0.880005 0.763076 0.836684 0.031 Uiso 1 1 calc R U . . .
C10 C 0.9894(5) 0.9037(6) 0.8116(5) 0.0252(14) Uani 1 1 d . . . . .
H10A H 1.069067 0.864765 0.813423 0.030 Uiso 1 1 calc R U . . .
H10B H 1.007592 0.975606 0.760482 0.030 Uiso 1 1 calc R U . . .
C11 C 0.8345(6) 1.0164(6) 0.9382(6) 0.0325(16) Uani 1 1 d . . . . .
H11 H 0.813254 1.076673 0.890046 0.039 Uiso 1 1 calc R U . . .
N6 N 0.7858(7) 0.9960(7) 1.0462(6) 0.061(2) Uani 1 1 d . . . . .
O15 O 0.1350(3) 0.6536(4) 0.9511(3) 0.0231(9) Uani 1 1 d . . . . .
O1 O 1.0173(4) 0.1256(4) 0.4671(4) 0.0303(11) Uani 1 1 d D . . . .

loop_
_atom_site_aniso_label
_atom_site_aniso_U_11
_atom_site_aniso_U_22
_atom_site_aniso_U_33
_atom_site_aniso_U_23
_atom_site_aniso_U_13
_atom_site_aniso_U_12
Te1 0.0078(2) 0.0105(2) 0.0099(2) -0.00031(19) -0.00381(17) 0.00001(16)
Te2 0.0095(2) 0.0120(2) 0.0099(2) -0.00207(19) -0.00384(18) 0.00110(17)
Mo4 0.0115(2) 0.0157(2) 0.0152(2) -0.0010(2) -0.00501(18) 0.00119(17)
Mo6 0.0094(2) 0.0178(2) 0.0139(2) -0.0038(2) -0.00334(17) -0.00091(17)
Mo3 0.0112(2) 0.0159(2) 0.0132(2) 0.00080(19) -0.00498(18) 0.00165(17)
Mo2 0.0110(2) 0.0169(2) 0.0140(2) -0.0031(2) -0.00577(18) -0.00096(17)
Mo5 0.0149(2) 0.0129(2) 0.0143(2) -0.00088(19) -0.00405(18) -0.00029(17)
Mo1 0.0154(2) 0.0117(2) 0.0177(3) 0.0002(2) -0.00599(19) -0.00004(17)
Cu1 0.0148(3) 0.0136(3) 0.0166(4) 0.0012(3) -0.0072(3) -0.0003(2)
Cu3 0.0112(4) 0.0219(5) 0.0173(5) -0.0049(4) -0.0029(4) 0.0026(4)
Cu2 0.0182(3) 0.0143(3) 0.0242(4) -0.0041(3) -0.0101(3) 0.0031(3)
O5 0.0150(17) 0.0088(17) 0.0132(19) -0.0026(16) -0.0043(15) 0.0011(14)
O6 0.0067(15) 0.0146(18) 0.0131(19) -0.0005(16) -0.0024(14) -0.0022(13)
O20 0.0118(17) 0.0171(19) 0.013(2) -0.0045(17) -0.0028(15) 0.0005(14)
O21 0.0112(16) 0.019(2) 0.0107(19) -0.0037(16) -0.0052(15) 0.0020(14)
O17 0.0139(17) 0.019(2) 0.015(2) -0.0038(17) -0.0014(15) 0.0022(15)
O18 0.0116(16) 0.0152(19) 0.0112(19) 0.0001(16) -0.0023(15) 0.0016(14)
O10 0.0167(18) 0.020(2) 0.011(2) -0.0016(17) -0.0034(15) 0.0000(15)
O7 0.0115(16) 0.0162(19) 0.0117(19) 0.0002(16) -0.0061(15) 0.0019(14)
O9 0.0137(18) 0.021(2) 0.022(2) -0.0014(18) -0.0089(16) -0.0036(15)
O4 0.0140(17) 0.018(2) 0.019(2) -0.0008(18) -0.0052(16) -0.0016(15)
O14 0.0193(19) 0.016(2) 0.012(2) -0.0010(17) -0.0038(16) -0.0002(15)
O2 0.0143(18) 0.017(2) 0.021(2) -0.0030(18) -0.0041(16) 0.0038(15)
O1W 0.024(2) 0.021(2) 0.015(2) -0.0003(18) 0.0001(17) -0.0005(17)
O25 0.0202(19) 0.016(2) 0.016(2) 0.0054(17) -0.0091(16) 0.0012(15)
O23 0.0174(19) 0.025(2) 0.021(2) -0.0066(19) -0.0051(17) -0.0029(16)
O19 0.0147(18) 0.017(2) 0.020(2) 0.0001(18) -0.0035(16) -0.0021(15)
O22 0.0133(18) 0.027(2) 0.023(2) -0.0045(19) -0.0063(17) -0.0004(16)
O2W 0.0169(18) 0.026(2) 0.017(2) -0.0052(19) -0.0005(16) 0.0040(17)
O24 0.025(2) 0.018(2) 0.023(2) -0.0056(19) -0.0031(18) -0.0019(16)
O3W 0.020(2) 0.035(2) 0.016(2) -0.003(2) -0.0033(17) -0.0016(18)
O11 0.030(2) 0.027(2) 0.020(2) 0.004(2) -0.0086(19) -0.0019(18)
O13 0.030(2) 0.028(2) 0.023(2) 0.001(2) -0.012(2) -0.0014(19)
O8 0.025(2) 0.029(2) 0.027(3) -0.010(2) -0.0096(19) 0.0012(18)
O12 0.0141(18) 0.028(2) 0.017(2) -0.0025(19) -0.0052(16) 0.0031(16)
O3 0.029(2) 0.027(2) 0.030(3) 0.008(2) -0.012(2) -0.0082(19)
O16 0.027(2) 0.025(2) 0.024(2) 0.002(2) -0.0051(19) -0.0030(18)
N3 0.014(2) 0.015(2) 0.015(2) -0.002(2) -0.0051(18) 0.0013(17)
N4 0.017(2) 0.015(2) 0.018(3) -0.005(2) -0.0069(19) 0.0010(18)
N1 0.016(2) 0.011(2) 0.028(3) 0.000(2) -0.011(2) -0.0026(17)
N2 0.016(2) 0.016(2) 0.016(2) -0.002(2) -0.0058(19) 0.0003(18)
N5 0.027(3) 0.019(3) 0.024(3) 0.001(2) -0.014(2) 0.001(2)
C12 0.032(3) 0.018(3) 0.016(3) 0.002(2) -0.013(3) 0.002(2)
C4 0.016(3) 0.014(3) 0.025(3) -0.003(2) -0.012(2) 0.000(2)
C6 0.017(2) 0.017(3) 0.011(3) 0.005(2) -0.006(2) -0.001(2)
C2 0.029(3) 0.015(3) 0.020(3) -0.003(3) -0.011(3) 0.001(2)
C3 0.030(3) 0.023(3) 0.016(3) -0.001(3) -0.010(3) 0.001(2)
C7 0.018(3) 0.020(3) 0.020(3) -0.003(3) -0.011(2) 0.003(2)
C5 0.024(3) 0.014(3) 0.023(3) -0.003(3) -0.007(2) 0.004(2)
C8 0.018(3) 0.017(3) 0.027(3) -0.008(3) -0.010(2) -0.001(2)
C1 0.023(3) 0.023(3) 0.022(3) -0.001(3) -0.007(2) -0.001(2)
C13 0.032(3) 0.020(3) 0.033(4) 0.002(3) -0.020(3) 0.000(3)
C9 0.026(3) 0.031(3) 0.022(3) -0.009(3) -0.007(3) 0.000(3)
C10 0.022(3) 0.029(3) 0.025(3) -0.003(3) -0.009(3) -0.001(2)
C11 0.044(4) 0.024(3) 0.032(4) -0.006(3) -0.017(3) 0.012(3)
N6 0.061(5) 0.071(5) 0.052(5) -0.019(5) -0.014(4) 0.001(4)
O15 0.0155(18) 0.027(2) 0.026(2) -0.006(2) -0.0046(17) 0.0014(16)
O1 0.037(2) 0.021(2) 0.031(3) -0.006(2) -0.008(2) 0.0029(19)

loop_
_atom_type_symbol
_atom_type_description
_atom_type_scat_dispersion_real
_atom_type_scat_dispersion_imag
_atom_type_scat_source
C C 0.0033 0.0016 'International Tables Vol C Tables 4.2.6.8 and 6.1.1.4'
H H 0.0000 0.0000 'International Tables Vol C Tables 4.2.6.8 and 6.1.1.4'
Cu Cu 0.3201 1.2651 'International Tables Vol C Tables 4.2.6.8 and 6.1.1.4'
Mo Mo -1.6832 0.6857 'International Tables Vol C Tables 4.2.6.8 and 6.1.1.4'
N N 0.0061 0.0033 'International Tables Vol C Tables 4.2.6.8 and 6.1.1.4'
O O 0.0106 0.0060 'International Tables Vol C Tables 4.2.6.8 and 6.1.1.4'
Te Te -0.5308 1.6751 'International Tables Vol C Tables 4.2.6.8 and 6.1.1.4'

loop_
_geom_angle_atom_site_label_1
_geom_angle_atom_site_label_2
_geom_angle_atom_site_label_3
_geom_angle
_geom_angle_site_symmetry_1
_geom_angle_site_symmetry_3
_geom_angle_publ_flag
O5 Te1 O5 180.0 . 2_766 ?
O6 Te1 O5 94.41(15) 2_766 . ?
O6 Te1 O5 85.59(15) 2_766 2_766 ?
O6 Te1 O5 94.41(15) . 2_766 ?
O6 Te1 O5 85.59(15) . . ?
O6 Te1 O6 180.0 2_766 . ?
O6 Te1 O7 86.53(15) 2_766 2_766 ?
O6 Te1 O7 93.47(15) 2_766 . ?
O6 Te1 O7 93.47(15) . 2_766 ?
O6 Te1 O7 86.53(15) . . ?
O7 Te1 O5 86.09(16) . 2_766 ?
O7 Te1 O5 93.91(16) 2_766 2_766 ?
O7 Te1 O5 86.09(16) 2_766 . ?
O7 Te1 O5 93.91(16) . . ?
O7 Te1 O7 180.00(18) . 2_766 ?
Mo6 Te2 Mo6 180.0 . 2_667 ?
O20 Te2 Mo6 42.17(10) 2_667 . ?
O20 Te2 Mo6 137.83(10) 2_667 2_667 ?
O20 Te2 Mo6 42.17(10) . 2_667 ?
O20 Te2 Mo6 137.83(10) . . ?
O20 Te2 O20 180.0(2) 2_667 . ?
O21 Te2 Mo6 137.41(10) . 2_667 ?
O21 Te2 Mo6 42.59(10) . . ?
O21 Te2 Mo6 42.59(10) 2_667 2_667 ?
O21 Te2 Mo6 137.40(10) 2_667 . ?
O21 Te2 O20 84.60(15) . 2_667 ?
O21 Te2 O20 84.60(15) 2_667 . ?
O21 Te2 O20 95.40(15) . . ?
O21 Te2 O20 95.39(15) 2_667 2_667 ?
O21 Te2 O21 180.0 2_667 . ?
O21 Te2 O18 95.21(15) . . ?
O21 Te2 O18 84.79(15) . 2_667 ?
O21 Te2 O18 84.79(15) 2_667 . ?
O21 Te2 O18 95.21(15) 2_667 2_667 ?
O18 Te2 Mo6 87.35(11) 2_667 2_667 ?
O18 Te2 Mo6 87.35(11) . . ?
O18 Te2 Mo6 92.65(11) 2_667 . ?
O18 Te2 Mo6 92.65(11) . 2_667 ?
O18 Te2 O20 85.19(16) 2_667 . ?
O18 Te2 O20 94.81(16) . . ?
O18 Te2 O20 85.19(16) . 2_667 ?
O18 Te2 O20 94.81(16) 2_667 2_667 ?
O18 Te2 O18 180.0 2_667 . ?
O21 Mo4 Mo5 86.47(9) 2_667 . ?
O17 Mo4 Mo5 34.91(11) . . ?
O17 Mo4 O21 84.36(15) . 2_667 ?
O17 Mo4 O18 76.21(14) . . ?
O17 Mo4 O14 153.49(16) . . ?
O18 Mo4 Mo5 44.30(9) . . ?
O18 Mo4 O21 70.50(13) . 2_667 ?
O14 Mo4 Mo5 127.98(11) . . ?
O14 Mo4 O21 72.62(14) . 2_667 ?
O14 Mo4 O18 83.68(14) . . ?
O13 Mo4 Mo5 88.93(15) . . ?
O13 Mo4 O21 160.40(17) . 2_667 ?
O13 Mo4 O17 102.48(19) . . ?
O13 Mo4 O18 93.07(17) . . ?
O13 Mo4 O14 95.60(19) . . ?
O13 Mo4 O15 106.6(2) . . ?
O15 Mo4 Mo5 133.14(14) . . ?
O15 Mo4 O21 90.27(17) . 2_667 ?
O15 Mo4 O17 98.24(18) . . ?
O15 Mo4 O18 160.29(18) . . ?
O15 Mo4 O14 94.92(17) . . ?
Mo5 Mo6 Te2 61.873(15) . . ?
O20 Mo6 Te2 36.00(9) 2_667 . ?
O20 Mo6 Mo5 47.12(10) 2_667 . ?
O20 Mo6 O21 71.70(13) 2_667 . ?
O21 Mo6 Te2 35.84(9) . . ?
O21 Mo6 Mo5 87.77(9) . . ?
O14 Mo6 Te2 76.18(11) 2_667 . ?
O14 Mo6 Mo5 127.38(11) 2_667 . ?
O14 Mo6 O20 80.27(15) 2_667 2_667 ?
O14 Mo6 O21 73.68(15) 2_667 . ?
O23 Mo6 Te2 126.90(13) . . ?
O23 Mo6 Mo5 88.69(14) . . ?
O23 Mo6 O20 91.28(16) . 2_667 ?
O23 Mo6 O21 159.54(16) . . ?
O23 Mo6 O14 92.71(18) . 2_667 ?
O23 Mo6 O19 100.92(19) . . ?
O23 Mo6 O22 107.23(19) . . ?
O19 Mo6 Te2 78.87(12) . . ?
O19 Mo6 Mo5 33.69(11) . . ?
O19 Mo6 O20 78.58(15) . 2_667 ?
O19 Mo6 O21 87.08(16) . . ?
O19 Mo6 O14 155.00(16) . 2_667 ?
O22 Mo6 Te2 124.98(14) . . ?
O22 Mo6 Mo5 135.56(14) . . ?
O22 Mo6 O20 160.89(16) . 2_667 ?
O22 Mo6 O21 89.20(16) . . ?
O22 Mo6 O14 93.82(17) . 2_667 ?
O22 Mo6 O19 101.88(18) . . ?
O10 Mo3 O6 74.65(15) . . ?
O10 Mo3 O7 80.33(14) . . ?
O7 Mo3 O6 70.69(13) . . ?
O2 Mo3 O6 84.34(15) 2_766 . ?
O2 Mo3 O10 151.84(16) 2_766 . ?
O2 Mo3 O7 75.06(14) 2_766 . ?
O11 Mo3 O6 162.60(16) . . ?
O11 Mo3 O10 96.01(19) . . ?
O11 Mo3 O7 93.53(17) . . ?
O11 Mo3 O2 98.95(19) . 2_766 ?
O11 Mo3 O12 106.9(2) . . ?
O12 Mo3 O6 89.38(16) . . ?
O12 Mo3 O10 99.68(17) . . ?
O12 Mo3 O7 159.44(17) . . ?
O12 Mo3 O2 98.61(17) . 2_766 ?
O5 Mo2 O6 70.28(12) . . ?
O10 Mo2 O5 84.73(15) . . ?
O10 Mo2 O6 74.21(15) . . ?
O10 Mo2 O4 153.56(16) . . ?
O9 Mo2 O5 156.59(17) . . ?
O9 Mo2 O6 89.35(15) . . ?
O9 Mo2 O10 101.12(17) . . ?
O9 Mo2 O4 92.38(17) . . ?
O4 Mo2 O5 74.42(14) . . ?
O4 Mo2 O6 83.42(15) . . ?
O8 Mo2 O5 95.75(17) . . ?
O8 Mo2 O6 164.35(16) . . ?
O8 Mo2 O10 98.1(2) . . ?
O8 Mo2 O9 105.69(19) . . ?
O8 Mo2 O4 99.97(19) . . ?
Mo4 Mo5 Mo6 119.49(2) . . ?
O20 Mo5 Mo4 85.05(9) 2_667 . ?
O20 Mo5 Mo6 43.62(9) 2_667 . ?
O17 Mo5 Mo4 33.38(11) . . ?
O17 Mo5 Mo6 126.88(11) . . ?
O17 Mo5 O20 83.31(14) . 2_667 ?
O17 Mo5 O18 74.14(14) . . ?
O18 Mo5 Mo4 43.65(9) . . ?
O18 Mo5 Mo6 83.05(9) . . ?
O18 Mo5 O20 69.53(13) . 2_667 ?
O19 Mo5 Mo4 126.42(12) . . ?
O19 Mo5 Mo6 32.14(12) . . ?
O19 Mo5 O20 73.71(14) . 2_667 ?
O19 Mo5 O17 151.96(16) . . ?
O19 Mo5 O18 82.77(15) . . ?
O24 Mo5 Mo4 128.43(14) . . ?
O24 Mo5 Mo6 87.77(14) . . ?
O24 Mo5 O20 89.30(17) . 2_667 ?
O24 Mo5 O17 95.05(17) . . ?
O24 Mo5 O18 156.96(17) . . ?
O24 Mo5 O19 100.42(18) . . ?
O16 Mo5 Mo4 88.50(15) . . ?
O16 Mo5 Mo6 129.88(14) . . ?
O16 Mo5 O20 162.89(17) . 2_667 ?
O16 Mo5 O17 99.84(19) . . ?
O16 Mo5 O18 94.99(18) . . ?
O16 Mo5 O19 97.78(18) . . ?
O16 Mo5 O24 107.0(2) . . ?
O5 Mo1 O7 69.59(13) . 2_766 ?
O4 Mo1 O5 72.72(14) . . ?
O4 Mo1 O7 86.14(14) . 2_766 ?
O4 Mo1 O2 152.28(16) . . ?
O2 Mo1 O5 83.31(15) . . ?
O2 Mo1 O7 72.33(14) . 2_766 ?
O3 Mo1 O5 155.63(17) . . ?
O3 Mo1 O7 88.77(18) . 2_766 ?
O3 Mo1 O4 95.47(19) . . ?
O3 Mo1 O2 101.17(19) . . ?
O1 Mo1 O5 95.20(19) . . ?
O1 Mo1 O7 161.29(18) . 2_766 ?
O1 Mo1 O4 100.0(2) . . ?
O1 Mo1 O2 95.74(19) . . ?
O1 Mo1 O3 108.0(2) . . ?
O9 Cu1 O12 98.50(16) 2_666 . ?
O9 Cu1 N1 87.89(18) 2_666 2_676 ?
O9 Cu1 N2 163.12(18) 2_666 . ?
O25 Cu1 O9 83.84(17) . 2_666 ?
O25 Cu1 O12 97.23(16) . . ?
O25 Cu1 N1 167.40(17) . 2_676 ?
O25 Cu1 N2 85.50(18) . . ?
N1 Cu1 O12 93.38(18) 2_676 . ?
N1 Cu1 N2 100.21(19) 2_676 . ?
N2 Cu1 O12 95.79(16) . . ?
O22 Cu3 O22 180.0 . 2_767 ?
O22 Cu3 O3W 89.84(17) 2_767 . ?
O22 Cu3 O3W 90.16(17) 2_767 2_767 ?
O22 Cu3 O3W 90.16(17) . . ?
O22 Cu3 O3W 89.85(17) . 2_767 ?
O22 Cu3 O15 90.83(15) 2_767 2_667 ?
O22 Cu3 O15 90.83(15) . 1_655 ?
O22 Cu3 O15 89.17(15) 2_767 1_655 ?
O22 Cu3 O15 89.17(15) . 2_667 ?
O3W Cu3 O3W 180.0 2_767 . ?
O3W Cu3 O15 87.54(17) . 2_667 ?
O3W Cu3 O15 92.46(17) . 1_655 ?
O3W Cu3 O15 92.46(17) 2_767 2_667 ?
O3W Cu3 O15 87.54(17) 2_767 1_655 ?
O15 Cu3 O15 180.0 2_667 1_655 ?
O1W Cu2 O2W 91.99(17) . . ?
O1W Cu2 N3 174.67(19) . . ?
O25 Cu2 O1W 90.51(17) . . ?
O25 Cu2 O2W 170.42(17) . . ?
O25 Cu2 N3 84.46(18) . . ?
N3 Cu2 O2W 93.26(18) . . ?
Te1 O5 Mo2 104.42(14) . . ?
Te1 O5 Mo1 103.12(17) . . ?
Mo2 O5 Mo1 94.03(13) . . ?
Te1 O6 Mo3 100.87(15) . . ?
Te1 O6 Mo2 99.53(14) . . ?
Mo3 O6 Mo2 90.16(13) . . ?
Te2 O20 Mo6 101.83(14) . 2_667 ?
Te2 O20 Mo5 100.52(17) . 2_667 ?
Mo6 O20 Mo5 89.26(13) 2_667 2_667 ?
Te2 O21 Mo4 100.91(16) . 2_667 ?
Te2 O21 Mo6 101.57(14) . . ?
Mo6 O21 Mo4 96.98(15) . 2_667 ?
Mo4 O17 Mo5 111.71(17) . . ?
Te2 O18 Mo4 103.80(15) . . ?
Te2 O18 Mo5 104.76(17) . . ?
Mo4 O18 Mo5 92.05(12) . . ?
Mo2 O10 Mo3 116.47(19) . . ?
Te1 O7 Mo3 101.90(15) . . ?
Te1 O7 Mo1 101.20(16) . 2_766 ?
Mo3 O7 Mo1 90.78(12) . 2_766 ?
Mo2 O9 Cu1 134.0(2) . 2_666 ?
Mo1 O4 Mo2 115.08(18) . . ?
Mo4 O14 Mo6 112.76(18) . 2_667 ?
Mo3 O2 Mo1 117.66(18) 2_766 . ?
Cu2 O1W H1WA 109.8 . . ?
Cu2 O1W H1WB 109.5 . . ?
H1WA O1W H1WB 104.1 . . ?
Cu1 O25 Cu2 122.1(2) . . ?
Mo6 O19 Mo5 114.18(19) . . ?
Mo6 O22 Cu3 146.1(2) . . ?
Cu2 O2W H2WA 109.3 . . ?
Cu2 O2W H2WB 109.0 . . ?
H2WA O2W H2WB 104.5 . . ?
Cu3 O3W H3WA 109.6 . . ?
Cu3 O3W H3WB 109.3 . . ?
H3WA O3W H3WB 104.3 . . ?
Mo3 O12 Cu1 138.5(2) . . ?
N2 N3 Cu2 124.8(4) . . ?
C7 N3 Cu2 127.6(4) . . ?
C7 N3 N2 107.6(4) . . ?
C6 N4 C8 128.4(5) . . ?
C7 N4 C6 105.1(5) . . ?
C7 N4 C8 126.6(5) . . ?
Cu1 N1 H1 91.1 2_676 . ?
C2 N1 Cu1 121.1(4) . 2_676 ?
C2 N1 H1 91.1 . . ?
C1 N1 Cu1 121.0(4) . 2_676 ?
C1 N1 H1 91.1 . . ?
C1 N1 C2 117.8(5) . . ?
N3 N2 Cu1 114.7(3) . . ?
C6 N2 Cu1 138.9(4) . . ?
C6 N2 N3 106.4(5) . . ?
C13 N5 C10 124.1(5) . . ?
C13 N5 C11 108.7(6) . . ?
C11 N5 C10 126.7(6) . . ?
C13 C12 H12 125.4 . . ?
C13 C12 N6 109.1(6) . . ?
N6 C12 H12 125.4 . . ?
C3 C4 C6 122.0(6) . . ?
C3 C4 C5 118.4(5) . . ?
C5 C4 C6 119.6(5) . . ?
N4 C6 C4 123.9(5) . . ?
N2 C6 N4 109.9(5) . . ?
N2 C6 C4 126.0(5) . . ?
N1 C2 H2 118.9 . . ?
N1 C2 C3 122.3(5) . . ?
C3 C2 H2 118.9 . . ?
C4 C3 H3 120.3 . . ?
C2 C3 C4 119.4(6) . . ?
C2 C3 H3 120.3 . . ?
N3 C7 N4 111.1(5) . . ?
N3 C7 H7 124.5 . . ?
N4 C7 H7 124.5 . . ?
C4 C5 H5 120.6 . . ?
C1 C5 C4 118.9(5) . . ?
C1 C5 H5 120.6 . . ?
N4 C8 H8A 109.9 . . ?
N4 C8 H8B 109.9 . . ?
N4 C8 C9 109.1(4) . . ?
H8A C8 H8B 108.3 . . ?
C9 C8 H8A 109.9 . . ?
C9 C8 H8B 109.9 . . ?
N1 C1 C5 123.0(6) . . ?
N1 C1 H1A 118.5 . . ?
C5 C1 H1A 118.5 . . ?
N5 C13 H13 125.3 . . ?
C12 C13 N5 109.4(6) . . ?
C12 C13 H13 125.3 . . ?
C8 C9 H9A 108.6 . . ?
C8 C9 H9B 108.6 . . ?
C8 C9 C10 114.7(5) . . ?
H9A C9 H9B 107.6 . . ?
C10 C9 H9A 108.6 . . ?
C10 C9 H9B 108.6 . . ?
N5 C10 C9 110.2(5) . . ?
N5 C10 H10A 109.6 . . ?
N5 C10 H10B 109.6 . . ?
C9 C10 H10A 109.6 . . ?
C9 C10 H10B 109.6 . . ?
H10A C10 H10B 108.1 . . ?
N5 C11 H11 127.3 . . ?
N5 C11 N6 105.5(6) . . ?
N6 C11 H11 127.3 . . ?
C12 N6 C11 107.3(6) . . ?
Mo4 O15 Cu3 136.5(2) . 1_455 ?

loop_
_geom_bond_atom_site_label_1
_geom_bond_atom_site_label_2
_geom_bond_distance
_geom_bond_site_symmetry_2
_geom_bond_publ_flag
Te1 O5 1.934(3) 2_766 ?
Te1 O5 1.934(3) . ?
Te1 O6 1.924(3) . ?
Te1 O6 1.924(3) 2_766 ?
Te1 O7 1.929(4) 2_766 ?
Te1 O7 1.929(4) . ?
Te2 Mo6 3.2280(5) . ?
Te2 Mo6 3.2280(5) 2_667 ?
Te2 O20 1.938(4) . ?
Te2 O20 1.938(4) 2_667 ?
Te2 O21 1.929(3) . ?
Te2 O21 1.929(3) 2_667 ?
Te2 O18 1.932(4) . ?
Te2 O18 1.932(4) 2_667 ?
Mo4 Mo5 3.2041(7) . ?
Mo4 O21 2.296(4) 2_667 ?
Mo4 O17 1.897(4) . ?
Mo4 O18 2.213(3) . ?
Mo4 O14 2.025(4) . ?
Mo4 O13 1.695(4) . ?
Mo4 O15 1.719(4) . ?
Mo6 Mo5 3.2093(7) . ?
Mo6 O20 2.214(3) 2_667 ?
Mo6 O21 2.230(4) . ?
Mo6 O14 2.046(4) 2_667 ?
Mo6 O23 1.687(4) . ?
Mo6 O19 1.871(4) . ?
Mo6 O22 1.745(4) . ?
Mo3 O6 2.299(4) . ?
Mo3 O10 1.956(4) . ?
Mo3 O7 2.266(3) . ?
Mo3 O2 1.888(4) 2_766 ?
Mo3 O11 1.711(4) . ?
Mo3 O12 1.730(4) . ?
Mo2 O5 2.202(4) . ?
Mo2 O6 2.348(4) . ?
Mo2 O10 1.914(4) . ?
Mo2 O9 1.757(4) . ?
Mo2 O4 1.947(4) . ?
Mo2 O8 1.684(4) . ?
Mo5 O20 2.352(4) 2_667 ?
Mo5 O17 1.974(4) . ?
Mo5 O18 2.239(4) . ?
Mo5 O19 1.951(4) . ?
Mo5 O24 1.705(4) . ?
Mo5 O16 1.688(4) . ?
Mo1 O5 2.281(4) . ?
Mo1 O7 2.339(4) 2_766 ?
Mo1 O4 1.940(4) . ?
Mo1 O2 1.944(4) . ?
Mo1 O3 1.709(5) . ?
Mo1 O1 1.648(4) . ?
Cu1 O9 1.975(4) 2_666 ?
Cu1 O25 1.932(4) . ?
Cu1 O12 2.200(4) . ?
Cu1 N1 1.990(5) 2_676 ?
Cu1 N2 2.078(5) . ?
Cu3 O22 1.968(4) 2_767 ?
Cu3 O22 1.968(4) . ?
Cu3 O3W 1.980(4) 2_767 ?
Cu3 O3W 1.980(4) . ?
Cu3 O15 2.303(4) 1_655 ?
Cu3 O15 2.303(4) 2_667 ?
Cu2 O1W 1.936(4) . ?
Cu2 O25 1.935(4) . ?
Cu2 O2W 2.011(4) . ?
Cu2 N3 1.967(5) . ?
O1W H1WA 0.8554 . ?
O1W H1WB 0.8554 . ?
O2W H2WA 0.8499 . ?
O2W H2WB 0.8500 . ?
O3W H3WA 0.8532 . ?
O3W H3WB 0.8536 . ?
N3 N2 1.379(6) . ?
N3 C7 1.297(7) . ?
N4 C6 1.362(7) . ?
N4 C7 1.339(7) . ?
N4 C8 1.474(7) . ?
N1 H1 0.9800 . ?
N1 C2 1.360(8) . ?
N1 C1 1.344(7) . ?
N2 C6 1.321(7) . ?
N5 C13 1.319(8) . ?
N5 C10 1.475(8) . ?
N5 C11 1.378(8) . ?
C12 H12 0.9300 . ?
C12 C13 1.310(9) . ?
C12 N6 1.351(9) . ?
C4 C6 1.479(8) . ?
C4 C3 1.392(7) . ?
C4 C5 1.394(8) . ?
C2 H2 0.9300 . ?
C2 C3 1.377(8) . ?
C3 H3 0.9300 . ?
C7 H7 0.9300 . ?
C5 H5 0.9300 . ?
C5 C1 1.382(8) . ?
C8 H8A 0.9700 . ?
C8 H8B 0.9700 . ?
C8 C9 1.510(8) . ?
C1 H1A 0.9300 . ?
C13 H13 0.9300 . ?
C9 H9A 0.9700 . ?
C9 H9B 0.9700 . ?
C9 C10 1.519(8) . ?
C10 H10A 0.9700 . ?
C10 H10B 0.9700 . ?
C11 H11 0.9300 . ?
C11 N6 1.377(10) . ?

loop_
_geom_torsion_atom_site_label_1
_geom_torsion_atom_site_label_2
_geom_torsion_atom_site_label_3
_geom_torsion_atom_site_label_4
_geom_torsion
_geom_torsion_site_symmetry_1
_geom_torsion_site_symmetry_2
_geom_torsion_site_symmetry_3
_geom_torsion_site_symmetry_4
_geom_torsion_publ_flag
Te2 Mo6 O19 Mo5 55.17(17) . . . . ?
Te2 Mo6 O22 Cu3 -35.6(5) . . . . ?
Mo5 Mo4 O15 Cu3 -119.1(3) . . . 1_455 ?
Mo5 Mo6 O22 Cu3 -119.4(4) . . . . ?
Cu1 N1 C2 C3 179.5(4) 2_676 . . . ?
Cu1 N1 C1 C5 -179.6(5) 2_676 . . . ?
Cu1 N2 C6 N4 179.2(4) . . . . ?
Cu1 N2 C6 C4 -5.3(10) . . . . ?
Cu2 N3 N2 Cu1 2.0(5) . . . . ?
Cu2 N3 N2 C6 -178.3(4) . . . . ?
Cu2 N3 C7 N4 178.5(4) . . . . ?
O5 Mo2 O9 Cu1 -154.3(3) . . . 2_666 ?
O6 Mo3 O12 Cu1 60.7(3) . . . . ?
O6 Mo2 O9 Cu1 176.9(3) . . . 2_666 ?
O20 Mo6 O19 Mo5 18.44(18) 2_667 . . . ?
O20 Mo6 O22 Cu3 -30.9(9) 2_667 . . . ?
O21 Mo4 O17 Mo5 91.91(19) 2_667 . . . ?
O21 Mo4 O15 Cu3 -33.7(3) 2_667 . . 1_455 ?
O21 Mo6 O19 Mo5 90.4(2) . . . . ?
O21 Mo6 O22 Cu3 -33.4(5) . . . . ?
O17 Mo4 O15 Cu3 -118.1(3) . . . 1_455 ?
O18 Mo4 O17 Mo5 20.64(17) . . . . ?
O18 Mo4 O15 Cu3 -46.1(7) . . . 1_455 ?
O10 Mo3 O12 Cu1 135.0(3) . . . . ?
O10 Mo2 O9 Cu1 103.1(3) . . . 2_666 ?
O7 Mo3 O12 Cu1 46.7(7) . . . . ?
O4 Mo2 O9 Cu1 -99.7(3) . . . 2_666 ?
O14 Mo4 O17 Mo5 62.4(4) . . . . ?
O14 Mo4 O15 Cu3 38.8(4) . . . 1_455 ?
O14 Mo6 O19 Mo5 51.2(5) 2_667 . . . ?
O14 Mo6 O22 Cu3 40.2(5) 2_667 . . . ?
O2 Mo3 O12 Cu1 -23.5(4) 2_766 . . . ?
O23 Mo6 O19 Mo5 -70.7(2) . . . . ?
O23 Mo6 O22 Cu3 134.2(4) . . . . ?
O19 Mo6 O22 Cu3 -120.3(4) . . . . ?
O22 Mo6 O19 Mo5 178.9(2) . . . . ?
O11 Mo3 O12 Cu1 -125.7(3) . . . . ?
O13 Mo4 O17 Mo5 -69.5(2) . . . . ?
O13 Mo4 O15 Cu3 136.2(3) . . . 1_455 ?
O8 Mo2 O9 Cu1 1.3(4) . . . 2_666 ?
N3 N2 C6 N4 -0.5(6) . . . . ?
N3 N2 C6 C4 175.0(5) . . . . ?
N4 C8 C9 C10 177.1(5) . . . . ?
N1 C2 C3 C4 0.5(9) . . . . ?
N2 N3 C7 N4 0.1(6) . . . . ?
N5 C11 N6 C12 -0.2(8) . . . . ?
C4 C5 C1 N1 -0.3(9) . . . . ?
C6 N4 C7 N3 -0.4(6) . . . . ?
C6 N4 C8 C9 -158.8(5) . . . . ?
C6 C4 C3 C2 -174.5(5) . . . . ?
C6 C4 C5 C1 174.4(5) . . . . ?
C2 N1 C1 C5 4.1(9) . . . . ?
C3 C4 C6 N4 -71.5(8) . . . . ?
C3 C4 C6 N2 113.6(7) . . . . ?
C3 C4 C5 C1 -3.5(9) . . . . ?
C7 N3 N2 Cu1 -179.6(4) . . . . ?
C7 N3 N2 C6 0.2(6) . . . . ?
C7 N4 C6 N2 0.5(6) . . . . ?
C7 N4 C6 C4 -175.1(5) . . . . ?
C7 N4 C8 C9 20.3(8) . . . . ?
C5 C4 C6 N4 110.6(7) . . . . ?
C5 C4 C6 N2 -64.3(8) . . . . ?
C5 C4 C3 C2 3.3(9) . . . . ?
C8 N4 C6 N2 179.8(5) . . . . ?
C8 N4 C6 C4 4.2(9) . . . . ?
C8 N4 C7 N3 -179.7(5) . . . . ?
C8 C9 C10 N5 72.4(7) . . . . ?
C1 N1 C2 C3 -4.2(9) . . . . ?
C13 N5 C10 C9 85.8(7) . . . . ?
C13 N5 C11 N6 -0.1(8) . . . . ?
C13 C12 N6 C11 0.5(9) . . . . ?
C10 N5 C13 C12 -172.6(5) . . . . ?
C10 N5 C11 N6 172.7(6) . . . . ?
C11 N5 C13 C12 0.4(8) . . . . ?
C11 N5 C10 C9 -85.9(8) . . . . ?
N6 C12 C13 N5 -0.5(8) . . . . ?
O15 Mo4 O17 Mo5 -178.6(2) . . . . ?
